data_4130923
loop_
_publ_author_name
'Zhao, Xiang'
'Bu, Xianhui'
'Nguyen, Edward T.'
'Zhai, Quan-Guo'
'Mao, Chengyu'
'Feng, Pingyun'

_publ_section_title
;
 Multivariable Modular Design of Pore Space Partition.
;
_journal_issue 46
_journal_name_full 'Journal of the American Chemical Society'
_journal_page_first 15102
_journal_page_last 15105
_journal_paper_doi 10.1021/jacs.6b07901
_journal_volume 138
_journal_year 2016
_chemical_formula_moiety 'C30 H6 Cl2 Co2 In3 N9 O23'
_chemical_formula_sum 'C30 H6 Cl2 Co2 In3 N9 O23'
_chemical_formula_weight 1393.66
_space_group_crystal_system hexagonal
_space_group_IT_number 194
_space_group_name_Hall '-P 6c 2c'
_space_group_name_H-M_alt 'P 63/m m c'
_atom_sites_solution_hydrogens geom
_audit_creation_method SHELXL-2014/6
_cell_angle_alpha 90
_cell_angle_beta 90
_cell_angle_gamma 120
_cell_formula_units_Z 2
_cell_length_a 13.804(3)
_cell_length_b 13.804(3)
_cell_length_c 18.435(3)
_cell_measurement_reflns_used 3451
_cell_measurement_temperature 174(2)
_cell_measurement_theta_max 25.09
_cell_measurement_theta_min 2.79
_cell_volume 3042.2(11)
_computing_structure_refinement 'SHELXL-2014/6 (Sheldrick, 2014)'
_diffrn_ambient_temperature 174(2)
_diffrn_measured_fraction_theta_full 0.998
_diffrn_measured_fraction_theta_max 0.998
_diffrn_measurement_device_type 'Bruker SMART Apex diffractometer'
_diffrn_radiation_type MoK\a
_diffrn_radiation_wavelength 0.71073
_diffrn_reflns_av_R_equivalents 0.0506
_diffrn_reflns_av_unetI/netI 0.0222
_diffrn_reflns_Laue_measured_fraction_full 0.998
_diffrn_reflns_Laue_measured_fraction_max 0.998
_diffrn_reflns_limit_h_max 16
_diffrn_reflns_limit_h_min -16
_diffrn_reflns_limit_k_max 16
_diffrn_reflns_limit_k_min -16
_diffrn_reflns_limit_l_max 20
_diffrn_reflns_limit_l_min -22
_diffrn_reflns_number 15531
_diffrn_reflns_point_group_measured_fraction_full 0.998
_diffrn_reflns_point_group_measured_fraction_max 0.998
_diffrn_reflns_theta_full 25.242
_diffrn_reflns_theta_max 25.662
_diffrn_reflns_theta_min 1.703
_exptl_absorpt_coefficient_mu 1.810
_exptl_absorpt_correction_T_max 0.7453
_exptl_absorpt_correction_T_min 0.6649
_exptl_absorpt_correction_type multi-scan
_exptl_absorpt_process_details SADABS-2014/5
_exptl_crystal_colour pink
_exptl_crystal_density_diffrn 1.521
_exptl_crystal_description block
_exptl_crystal_F_000 1336
_exptl_crystal_size_max 0.085
_exptl_crystal_size_mid 0.082
_exptl_crystal_size_min 0.079
_refine_diff_density_max 0.921
_refine_diff_density_min -1.188
_refine_diff_density_rms 0.161
_refine_ls_extinction_method none
_refine_ls_goodness_of_fit_ref 1.117
_refine_ls_hydrogen_treatment constr
_refine_ls_matrix_type full
_refine_ls_number_parameters 72
_refine_ls_number_reflns 1129
_refine_ls_number_restraints 13
_refine_ls_restrained_S_all 1.158
_refine_ls_R_factor_all 0.0675
_refine_ls_R_factor_gt 0.0562
_refine_ls_shift/su_max 0.000
_refine_ls_shift/su_mean 0.000
_refine_ls_structure_factor_coef Fsqd
_refine_ls_weighting_details 'w=1/[\s^2^(Fo^2^)+(0.1047P)^2^+14.0187P] where P=(Fo^2^+2Fc^2^)/3'
_refine_ls_weighting_scheme calc
_refine_ls_wR_factor_gt 0.1690
_refine_ls_wR_factor_ref 0.1772
_reflns_Friedel_coverage 0.000
_reflns_number_gt 947
_reflns_number_total 1129
_reflns_threshold_expression 'I > 2\s(I)'
_cod_data_source_file ja6b07901_si_002.cif
_cod_data_source_block CPM-476
_cod_original_cell_volume 3042.4(12)
_cod_database_code 4130923
_shelx_space_group_comment
;
The symmetry employed for this shelxl refinement is uniquely defined
by the following loop, which should always be used as a source of
symmetry information in preference to the above space-group names.
They are only intended as comments.
;
_platon_squeeze_void_probe_radius 1.20
_shelxl_version_number 2014/6

loop_
_space_group_symop_operation_xyz
'x, y, z'
'-y, x-y, z'
'-x+y, -x, z'
'-x, -y, z+1/2'
'y, -x+y, z+1/2'
'x-y, x, z+1/2'
'y, x, -z'
'x-y, -y, -z'
'-x, -x+y, -z'
'-y, -x, -z+1/2'
'-x+y, y, -z+1/2'
'x, x-y, -z+1/2'
'-x, -y, -z'
'y, -x+y, -z'
'x-y, x, -z'
'x, y, -z-1/2'
'-y, x-y, -z-1/2'
'-x+y, -x, -z-1/2'
'-y, -x, z'
'-x+y, y, z'
'x, x-y, z'
'y, x, z-1/2'
'x-y, -y, z-1/2'
'-x, -x+y, z-1/2'

loop_
_atom_site_label
_atom_site_type_symbol
_atom_site_fract_x
_atom_site_fract_y
_atom_site_fract_z
_atom_site_U_iso_or_equiv
_atom_site_adp_type
_atom_site_occupancy
_atom_site_site_symmetry_order
_atom_site_calc_flag
_atom_site_refinement_flags_posn
_atom_site_refinement_flags_adp
_atom_site_refinement_flags_occupancy
In1 In 0.49766(7) 0.24883(4) 0.2500 0.0272(4) Uani 1 4 d S T P
Co1 Co 0.0000 0.0000 0.35263(12) 0.0384(6) Uani 1 6 d S T P
O2 O 0.4885(4) 0.3503(4) 0.3346(2) 0.0413(12) Uani 1 1 d . . .
O1 O 0.6667 0.3333 0.2500 0.032(4) Uani 1 12 d S T P
C2 C 0.5287(4) 0.4713(4) 0.4340(5) 0.034(2) Uani 1 2 d S T P
C1 C 0.5570(3) 0.4430(3) 0.3613(4) 0.0267(18) Uani 1 2 d S T P
C3 C 0.4286(6) 0.4022(6) 0.4662(4) 0.065(3) Uani 1 1 d . U .
N1 N 0.3176(8) 0.1588(4) 0.2500 0.024(2) Uani 1 4 d S T P
N2 N 0.1454(6) 0.0727(3) 0.2874(5) 0.043(2) Uani 1 2 d S T P
C4 C 0.2521(9) 0.1260(4) 0.3046(7) 0.051(3) Uani 1 2 d S T P
H4A H 0.2775 0.1388 0.3522 0.061 Uiso 1 2 calc R U P
O3 O 0.0739(5) 0.1478(10) 0.4258(6) 0.127(6) Uani 0.83(3) 2 d S T P
Cl1 Cl 0.0739(5) 0.1478(10) 0.4258(6) 0.127(6) Uani 0.17(3) 2 d S T P
O4 O 0.3497(13) 0.3052(12) 0.4349(8) 0.146(8) Uani 0.5 1 d . U P

loop_
_atom_site_aniso_label
_atom_site_aniso_U_11
_atom_site_aniso_U_22
_atom_site_aniso_U_33
_atom_site_aniso_U_23
_atom_site_aniso_U_13
_atom_site_aniso_U_12
In1 0.0305(5) 0.0343(5) 0.0156(5) 0.000 0.000 0.0153(3)
Co1 0.0402(8) 0.0402(8) 0.0348(12) 0.000 0.000 0.0201(4)
O2 0.035(2) 0.052(3) 0.027(2) -0.023(2) 0.009(2) 0.014(2)
O1 0.017(4) 0.017(4) 0.064(11) 0.000 0.000 0.008(2)
C2 0.035(3) 0.035(3) 0.022(4) -0.012(2) 0.012(2) 0.008(4)
C1 0.037(3) 0.037(3) 0.012(4) -0.0063(17) 0.0063(17) 0.023(4)
C3 0.051(4) 0.053(4) 0.048(4) -0.033(4) 0.026(4) -0.005(3)
N1 0.027(5) 0.031(4) 0.011(4) 0.000 0.000 0.013(2)
N2 0.029(4) 0.049(4) 0.044(5) -0.0002(18) 0.000(4) 0.014(2)
C4 0.047(6) 0.050(5) 0.056(7) -0.011(3) -0.022(5) 0.024(3)
O3 0.136(8) 0.151(11) 0.098(8) -0.036(7) -0.018(3) 0.075(5)
Cl1 0.136(8) 0.151(11) 0.098(8) -0.036(7) -0.018(3) 0.075(5)
O4 0.108(10) 0.109(11) 0.113(10) -0.084(9) 0.068(9) -0.026(8)

loop_
_atom_type_symbol
_atom_type_description
_atom_type_scat_dispersion_real
_atom_type_scat_dispersion_imag
_atom_type_scat_source
C C 0.0033 0.0016 'International Tables Vol C Tables 4.2.6.8 and 6.1.1.4'
H H 0.0000 0.0000 'International Tables Vol C Tables 4.2.6.8 and 6.1.1.4'
N N 0.0061 0.0033 'International Tables Vol C Tables 4.2.6.8 and 6.1.1.4'
O O 0.0106 0.0060 'International Tables Vol C Tables 4.2.6.8 and 6.1.1.4'
Co Co 0.3494 0.9721 'International Tables Vol C Tables 4.2.6.8 and 6.1.1.4'
In In -0.7276 1.3100 'International Tables Vol C Tables 4.2.6.8 and 6.1.1.4'
Cl Cl 0.1484 0.1585 'International Tables Vol C Tables 4.2.6.8 and 6.1.1.4'

loop_
_geom_angle_atom_site_label_1
_geom_angle_atom_site_label_2
_geom_angle_atom_site_label_3
_geom_angle
_geom_angle_site_symmetry_1
_geom_angle_site_symmetry_3
O1 In1 O2 92.93(12) . 16_556
O1 In1 O2 92.93(12) . 12
O2 In1 O2 86.3(3) 16_556 12
O1 In1 O2 92.93(12) . 21
O2 In1 O2 174.1(2) 16_556 21
O2 In1 O2 93.4(3) 12 21
O1 In1 O2 92.93(12) . .
O2 In1 O2 93.4(3) 16_556 .
O2 In1 O2 174.1(2) 12 .
O2 In1 O2 86.3(3) 21 .
O1 In1 N1 180.00(5) . .
O2 In1 N1 87.07(12) 16_556 .
O2 In1 N1 87.07(12) 12 .
O2 In1 N1 87.07(12) 21 .
O2 In1 N1 87.07(12) . .
N2 Co1 N2 90.8(3) . 3
N2 Co1 N2 90.8(3) . 2
N2 Co1 N2 90.8(3) 3 2
N2 Co1 Cl1 91.0(3) . 3
N2 Co1 Cl1 91.0(3) 3 3
N2 Co1 Cl1 177.3(4) 2 3
N2 Co1 O3 91.0(3) . 3
N2 Co1 O3 91.0(3) 3 3
N2 Co1 O3 177.3(4) 2 3
Cl1 Co1 O3 0.0 3 3
N2 Co1 Cl1 177.3(4) . 2
N2 Co1 Cl1 91.0(3) 3 2
N2 Co1 Cl1 91.0(3) 2 2
Cl1 Co1 Cl1 87.0(5) 3 2
O3 Co1 Cl1 87.0(5) 3 2
N2 Co1 O3 177.3(4) . 2
N2 Co1 O3 91.0(3) 3 2
N2 Co1 O3 91.0(3) 2 2
Cl1 Co1 O3 87.0 3 2
O3 Co1 O3 87.0(5) 3 2
Cl1 Co1 O3 0.0 2 2
N2 Co1 O3 91.0(3) . .
N2 Co1 O3 177.3(4) 3 .
N2 Co1 O3 91.0(3) 2 .
Cl1 Co1 O3 87.0 3 .
O3 Co1 O3 87.0(5) 3 .
Cl1 Co1 O3 87.0 2 .
O3 Co1 O3 87.0(5) 2 .
C1 O2 In1 134.0(4) . .
In1 O1 In1 120.002(1) 3_665 .
In1 O1 In1 120.0 3_665 2_655
In1 O1 In1 120.0 . 2_655
C3 C2 C3 118.2(8) 19_665 .
C3 C2 C1 120.8(4) 19_665 .
C3 C2 C1 120.8(4) . .
O2 C1 O2 125.7(7) . 19_665
O2 C1 C2 117.1(3) . .
O2 C1 C2 117.1(3) 19_665 .
C2 C3 O4 122.5(8) . .
C2 C3 C3 120.8(4) . 7_556
O4 C3 C3 116.7(6) . 7_556
C4 N1 C4 104.2(11) 16_556 .
C4 N1 In1 127.9(6) 16_556 .
C4 N1 In1 127.9(6) . .
C4 N2 N2 103.9(7) . 16_556
C4 N2 Co1 131.4(8) . .
N2 N2 Co1 124.7(2) 16_556 .
N1 C4 N2 114.0(10) . .
N1 C4 C4 37.9(6) . 16_556
N2 C4 C4 76.1(7) . 16_556

loop_
_geom_bond_atom_site_label_1
_geom_bond_atom_site_label_2
_geom_bond_distance
_geom_bond_site_symmetry_2
In1 O1 2.0205(9) .
In1 O2 2.141(4) 16_556
In1 O2 2.141(4) 12
In1 O2 2.141(4) 21
In1 O2 2.141(4) .
In1 N1 2.152(10) .
Co1 N2 2.113(8) .
Co1 N2 2.113(8) 3
Co1 N2 2.113(8) 2
Co1 Cl1 2.223(11) 3
Co1 O3 2.223(11) 3
Co1 Cl1 2.223(11) 2
Co1 O3 2.223(11) 2
Co1 O3 2.223(11) .
O2 C1 1.250(5) .
O1 In1 2.0205(9) 3_665
O1 In1 2.0206(9) 2_655
C2 C3 1.361(8) 19_665
C2 C3 1.361(8) .
C2 C1 1.503(11) .
C1 O2 1.250(5) 19_665
C3 O4 1.361(15) .
C3 C3 1.397(13) 7_556
N1 C4 1.275(13) 16_556
N1 C4 1.275(13) .
N2 C4 1.314(12) .
N2 N2 1.380(17) 16_556
C4 C4 2.01(2) 16_556

loop_
_platon_squeeze_void_nr
_platon_squeeze_void_average_x
_platon_squeeze_void_average_y
_platon_squeeze_void_average_z
_platon_squeeze_void_volume
_platon_squeeze_void_count_electrons
_platon_squeeze_void_content
1 0.333 0.667 0.250 569 57 ' '
2 0.667 0.333 0.750 569 57 ' '
